data_7715523
loop_
_publ_author_name
'Lal, Sohan'
'Staples, Richard J.'
'Shreeve, Jean'ne M.'

_publ_section_title
;
 Azidomethyl-bisoxadiazol-linked-1,2,3-triazole-(ABT)-based potential
 liquid propellant and energetic plasticizer.
;
_journal_issue 16
_journal_name_full 'Dalton transactions (Cambridge, England : 2003)'
_journal_page_first 7100
_journal_page_last 7104
_journal_paper_doi 10.1039/d4dt00638k
_journal_volume 53
_journal_year 2024
_chemical_formula_moiety 'C8 H5 Cl2 N7 O2, 1.327(C1.507 H4.52 O0.753 S0.753)'
_chemical_formula_sum 'C10 H11 Cl2 N7 O3 S'
_chemical_formula_weight 380.22
_chemical_melting_point 351
_space_group_crystal_system orthorhombic
_space_group_IT_number 62
_space_group_name_Hall '-P 2ac 2n'
_space_group_name_H-M_alt 'P n m a'
_atom_sites_solution_hydrogens mixed
_atom_sites_solution_primary dual
_audit_creation_date 2024-01-29
_audit_creation_method
;
Olex2 1.5
(compiled 2023.08.24 svn.re1ec1418 for OlexSys, GUI svn.r6817)
;
_audit_update_record
;
2024-02-02 deposited with the CCDC.	2024-03-26 downloaded from the CCDC.
;
_cell_angle_alpha 90
_cell_angle_beta 90
_cell_angle_gamma 90
_cell_formula_units_Z 4
_cell_length_a 20.9148(9)
_cell_length_b 17.5238(6)
_cell_length_c 4.21488(17)
_cell_measurement_reflns_used 2737
_cell_measurement_temperature 100.00(10)
_cell_measurement_theta_max 75.9330
_cell_measurement_theta_min 4.2070
_cell_volume 1544.78(11)
_computing_cell_refinement 'CrysAlisPro 1.171.43.104a (Rigaku OD, 2023)'
_computing_data_collection 'CrysAlisPro 1.171.43.104a (Rigaku OD, 2023)'
_computing_data_reduction 'CrysAlisPro 1.171.43.104a (Rigaku OD, 2023)'
_computing_molecular_graphics
;
O. V. Dolomanov, L. J. Bourhis, R. J. Gildea, J. A. K. Howard and H. Puschmann,
OLEX2: a complete structure solution, refinement and analysis program.
J. Appl. Cryst. (2009). 42, 339-341.
;
_computing_publication_material
;
O. V. Dolomanov, L. J. Bourhis, R. J. Gildea, J. A. K. Howard and H. Puschmann,
OLEX2: a complete structure solution, refinement and analysis program.
J. Appl. Cryst. (2009). 42, 339-341.
;
_computing_structure_refinement 'SHELXL 2018/3 (Sheldrick, 2015)'
_computing_structure_solution 'SHELXT  (Sheldrick, 2015)'
_diffrn_ambient_environment N~2~
_diffrn_ambient_temperature 100.00(10)
_diffrn_detector 'Hybrid Pixel Array Detector'
_diffrn_detector_area_resol_mean 10.0000
_diffrn_detector_type HyPix
_diffrn_measured_fraction_theta_full 1.000
_diffrn_measured_fraction_theta_max 0.986
_diffrn_measurement_details
;
List of Runs (angles in degrees, time in seconds):

  # Type    Start    End  Width  t~exp~   \w     \q     \k     \f   Frames
#--------------------------------------------------------------------------
  1  \w    -42.00 -13.00   0.50    1.20    --  -86.25  36.00 151.00   58
  2  \w    -73.00 -35.00   0.50    0.30    --  -47.36  87.00 -31.00   76
  3  \w    -15.00  11.00   0.50    0.30    --  -47.36  87.00 -31.00   52
  4  \w    -29.00  25.00   0.50    0.30    --  -47.36  19.00-120.00  108
  5  \w    -34.00  20.00   0.50    0.30    --  -47.36  37.00-180.00  108
  6  \w    123.00 163.00   0.50    1.20    --  107.75  61.00-150.00   80
  7  \w    103.00 171.00   0.50    1.20    --  107.75  87.00 -31.00  136
  8  \w     98.00 177.00   0.50    1.20    --  107.75 125.00 -90.00  158
  9  \w     81.00 142.00   0.50    1.20    --  107.75 153.00  16.00  122
 10  \w    126.00 151.00   0.50    1.20    --  107.75  36.00 151.00   50
 11  \w     96.00 121.00   0.50    1.20    --  107.75  36.00 151.00   50
 12  \w     41.00  66.00   0.50    1.20    --  107.75 -61.00  60.00   50
 13  \w     42.00  68.00   0.50    1.20    --  107.75 -61.00 -60.00   52
 14  \w     42.00  67.00   0.50    1.20    --  107.75 -61.00 -90.00   50
 15  \w     49.00  99.00   0.50    1.20    --  107.75 -77.00-150.00  100
;
_diffrn_measurement_device 'four-circle diffractometer'
_diffrn_measurement_device_type 'XtaLAB Synergy, Dualflex, HyPix'
_diffrn_measurement_method '\w scans'
_diffrn_orient_matrix_type 'CrysAlisPro convention (1999,Acta A55,543-557)'
_diffrn_orient_matrix_UB_11 -0.0095489000
_diffrn_orient_matrix_UB_12 0.0871946000
_diffrn_orient_matrix_UB_13 0.0032784000
_diffrn_orient_matrix_UB_21 -0.0319033000
_diffrn_orient_matrix_UB_22 -0.0057441000
_diffrn_orient_matrix_UB_23 0.3285239000
_diffrn_orient_matrix_UB_31 0.0656890000
_diffrn_orient_matrix_UB_32 0.0099723000
_diffrn_orient_matrix_UB_33 0.1599395000
_diffrn_radiation_monochromator mirror
_diffrn_radiation_probe x-ray
_diffrn_radiation_type 'Cu K\a'
_diffrn_radiation_wavelength 1.54184
_diffrn_reflns_av_R_equivalents 0.0642
_diffrn_reflns_av_unetI/netI 0.0636
_diffrn_reflns_Laue_measured_fraction_full 1.000
_diffrn_reflns_Laue_measured_fraction_max 0.986
_diffrn_reflns_limit_h_max 26
_diffrn_reflns_limit_h_min -19
_diffrn_reflns_limit_k_max 20
_diffrn_reflns_limit_k_min -22
_diffrn_reflns_limit_l_max 5
_diffrn_reflns_limit_l_min -5
_diffrn_reflns_number 6062
_diffrn_reflns_point_group_measured_fraction_full 1.000
_diffrn_reflns_point_group_measured_fraction_max 0.986
_diffrn_reflns_theta_full 67.684
_diffrn_reflns_theta_max 77.063
_diffrn_reflns_theta_min 4.228
_diffrn_source 'micro-focus sealed X-ray tube'
_diffrn_source_current 1
_diffrn_source_type 'PhotonJet (Cu) X-ray Source'
_diffrn_source_voltage 50
_exptl_absorpt_coefficient_mu 5.303
_exptl_absorpt_correction_T_max 0.964
_exptl_absorpt_correction_T_min 0.696
_exptl_absorpt_correction_type gaussian
_exptl_absorpt_process_details
;
CrysAlisPro 1.171.43.104a (Rigaku Oxford Diffraction, 2023)
Numerical absorption correction based on gaussian integration over
a multifaceted crystal model
Empirical absorption correction using spherical harmonics,
implemented in SCALE3 ABSPACK scaling algorithm.
;
_exptl_crystal_colour colourless
_exptl_crystal_colour_primary colourless
_exptl_crystal_density_diffrn 1.635
_exptl_crystal_description needle
_exptl_crystal_F_000 776
_exptl_crystal_recrystallization_method 'Re-crystallisation from solvent: DMSO'
_exptl_crystal_size_max 0.121
_exptl_crystal_size_mid 0.047
_exptl_crystal_size_min 0.026
_refine_diff_density_max 0.647
_refine_diff_density_min -0.487
_refine_diff_density_rms 0.079
_refine_ls_extinction_method none
_refine_ls_goodness_of_fit_ref 1.033
_refine_ls_hydrogen_treatment mixed
_refine_ls_matrix_type full
_refine_ls_number_parameters 126
_refine_ls_number_reflns 1674
_refine_ls_number_restraints 1
_refine_ls_restrained_S_all 1.033
_refine_ls_R_factor_all 0.0614
_refine_ls_R_factor_gt 0.0447
_refine_ls_shift/su_max 0.001
_refine_ls_shift/su_mean 0.000
_refine_ls_structure_factor_coef Fsqd
_refine_ls_weighting_details 'w=1/[\s^2^(Fo^2^)+(0.0538P)^2^+1.0442P] where P=(Fo^2^+2Fc^2^)/3'
_refine_ls_weighting_scheme calc
_refine_ls_wR_factor_gt 0.1105
_refine_ls_wR_factor_ref 0.1214
_reflns_Friedel_coverage 0.000
_reflns_number_gt 1312
_reflns_number_total 1674
_reflns_threshold_expression 'I > 2\s(I)'
_cod_data_source_file d4dt00638k2.cif
_cod_data_source_block js124b
_cod_depositor_comments 'Adding full bibliography for 7715523.cif.'
_cod_database_code 7715523
_shelx_shelxl_version_number 2018/3
_chemical_oxdiff_formula C8H5Cl2N7O2(CH3SOCH3)
_chemical_oxdiff_usercomment Sohan-163
_shelx_space_group_comment
;
The symmetry employed for this shelxl refinement is uniquely defined
by the following loop, which should always be used as a source of
symmetry information in preference to the above space-group names.
They are only intended as comments.
;
_olex2_refinement_description
;
1. Fixed Uiso
 At 1.2 times of:
  All C(H,H) groups
 At 1.5 times of:
  All C(H,H,H) groups
2. Restrained distances
 S1-C5B \\sim S1-C5
 with sigma of 0.02
 C5B-S1B \\sim C5-S1B
 with sigma of 0.02
 S1-C5 \\sim S1B-C5B
 with sigma of 0.02
3. Uiso/Uaniso restraints and constraints
Uanis(S1B) = Uanis(S1)
Uanis(C5B) = Uanis(C5)
4. Others
 Sof(C5)=Sof(H5A)=Sof(H5B)=Sof(H5C)=1-FVAR(1)
 Sof(S1)=Sof(O2B)=0.5*(1-FVAR(2))
 Sof(S1B)=Sof(O2)=0.5*FVAR(2)
 Sof(C5B)=Sof(H5BA)=Sof(H5BB)=Sof(H5BC)=FVAR(1)
5.a Secondary CH2 refined with riding coordinates:
 C4(H4A,H4B)
5.b Idealised Me refined as rotating group:
 C5(H5A,H5B,H5C), C5B(H5BA,H5BB,H5BC)
;
_olex2_diffrn_ambient_temperature_device 'Oxford Cryosystems'
_olex2_exptl_crystal_mounting_method 'The crystal was mounted on a nylon loop with paratone oil'
_olex2_submission_original_sample_id JMS-SOHAN-163
_olex2_submission_special_instructions 'No special instructions were received'
_oxdiff_exptl_absorpt_empirical_details
;
Empirical correction (ABSPACK) includes:
- Absorption correction using spherical harmonics
- Frame scaling
;
_oxdiff_exptl_absorpt_empirical_full_max 1.254
_oxdiff_exptl_absorpt_empirical_full_min 0.797

loop_
_space_group_symop_operation_xyz
'x, y, z'
'-x+1/2, -y, z+1/2'
'-x, y+1/2, -z'
'x+1/2, -y+1/2, -z+1/2'
'-x, -y, -z'
'x-1/2, y, -z-1/2'
'x, -y-1/2, z'
'-x-1/2, y-1/2, z-1/2'

loop_
_atom_site_label
_atom_site_type_symbol
_atom_site_fract_x
_atom_site_fract_y
_atom_site_fract_z
_atom_site_U_iso_or_equiv
_atom_site_adp_type
_atom_site_occupancy
_atom_site_site_symmetry_order
_atom_site_calc_flag
_atom_site_refinement_flags_posn
_atom_site_refinement_flags_adp
_atom_site_refinement_flags_occupancy
_atom_site_disorder_assembly
_atom_site_disorder_group
Cl1 Cl 0.32418(3) 0.53307(4) 0.66099(18) 0.0348(2) Uani 1 1 d . . . . .
O1 O 0.39290(8) 0.40761(10) 1.0847(5) 0.0265(4) Uani 1 1 d . . . . .
N1 N 0.59759(15) 0.250000 0.5301(8) 0.0259(7) Uani 1 2 d S T P . .
H1 H 0.634(3) 0.250000 0.408(14) 0.053(15) Uiso 1 2 d S . P . .
N2 N 0.56826(10) 0.31404(11) 0.6096(5) 0.0246(5) Uani 1 1 d . . . . .
N4 N 0.42392(10) 0.33598(12) 1.0669(6) 0.0270(5) Uani 1 1 d . . . . .
N5 N 0.47159(10) 0.42164(11) 0.7409(5) 0.0247(5) Uani 1 1 d . . . . .
C1 C 0.51470(11) 0.29020(13) 0.7554(6) 0.0205(5) Uani 1 1 d . . . . .
C2 C 0.46896(11) 0.34801(13) 0.8613(6) 0.0210(5) Uani 1 1 d . . . . .
C3 C 0.42443(11) 0.45364(13) 0.8838(6) 0.0220(5) Uani 1 1 d . . . . .
C4 C 0.40106(13) 0.53369(14) 0.8484(7) 0.0260(5) Uani 1 1 d . . . . .
H4A H 0.431622 0.563434 0.718434 0.031 Uiso 1 1 calc R U . . .
H4B H 0.397882 0.558137 1.059566 0.031 Uiso 1 1 calc R U . . .
S1 S 0.73169(6) 0.250000 -0.0395(3) 0.0292(3) Uani 0.753(2) 2 d DS T P A 2
O2B O 0.71606(18) 0.250000 0.3102(10) 0.0365(9) Uani 0.753(2) 2 d S T P A 2
C5 C 0.7809(4) 0.1698(4) -0.093(3) 0.064(3) Uani 0.753(2) 1 d D . P A 2
H5A H 0.820036 0.175842 0.032254 0.095 Uiso 0.753(2) 1 calc R U P A 2
H5B H 0.792084 0.165011 -0.318312 0.095 Uiso 0.753(2) 1 calc R U P A 2
H5C H 0.758143 0.123886 -0.024098 0.095 Uiso 0.753(2) 1 calc R U P A 2
S1B S 0.75933(19) 0.250000 0.1495(10) 0.0292(3) Uani 0.247(2) 2 d DS T P A 1
O2 O 0.6871(5) 0.250000 0.100(3) 0.029(2) Uani 0.247(2) 2 d S T P A 1
C5B C 0.7998(18) 0.1855(16) -0.089(10) 0.064(3) Uani 0.247(2) 1 d D . P A 1
H5BA H 0.782583 0.187607 -0.304591 0.095 Uiso 0.247(2) 1 calc R U P A 1
H5BB H 0.794379 0.133845 -0.003304 0.095 Uiso 0.247(2) 1 calc R U P A 1
H5BC H 0.845385 0.198455 -0.092428 0.095 Uiso 0.247(2) 1 calc R U P A 1

loop_
_atom_site_aniso_label
_atom_site_aniso_U_11
_atom_site_aniso_U_22
_atom_site_aniso_U_33
_atom_site_aniso_U_23
_atom_site_aniso_U_13
_atom_site_aniso_U_12
Cl1 0.0282(3) 0.0292(3) 0.0470(4) 0.0036(3) -0.0037(3) 0.0055(2)
O1 0.0269(9) 0.0185(8) 0.0342(10) 0.0011(7) 0.0063(8) 0.0036(7)
N1 0.0241(15) 0.0190(13) 0.0345(17) 0.000 0.0070(14) 0.000
N2 0.0244(11) 0.0181(9) 0.0312(11) 0.0005(8) 0.0037(9) 0.0006(8)
N4 0.0271(11) 0.0168(9) 0.0371(12) 0.0009(9) 0.0051(10) 0.0042(8)
N5 0.0257(10) 0.0179(9) 0.0304(11) 0.0006(8) 0.0016(10) 0.0018(8)
C1 0.0187(11) 0.0191(11) 0.0238(11) -0.0002(9) -0.0002(10) 0.0004(9)
C2 0.0204(11) 0.0171(10) 0.0254(12) -0.0010(9) -0.0024(10) -0.0001(9)
C3 0.0207(11) 0.0191(11) 0.0263(12) 0.0009(9) -0.0020(10) -0.0010(9)
C4 0.0263(12) 0.0201(11) 0.0316(13) -0.0004(10) 0.0005(11) 0.0022(10)
S1 0.0259(6) 0.0294(6) 0.0322(6) 0.000 -0.0035(5) 0.000
O2B 0.0261(18) 0.041(2) 0.042(2) 0.000 0.0155(19) 0.000
C5 0.073(7) 0.067(4) 0.050(2) 0.026(3) 0.035(5) 0.044(4)
S1B 0.0259(6) 0.0294(6) 0.0322(6) 0.000 -0.0035(5) 0.000
O2 0.019(5) 0.046(6) 0.021(5) 0.000 0.008(5) 0.000
C5B 0.073(7) 0.067(4) 0.050(2) 0.026(3) 0.035(5) 0.044(4)

loop_
_atom_type_symbol
_atom_type_description
_atom_type_scat_dispersion_real
_atom_type_scat_dispersion_imag
_atom_type_scat_source
C C 0.0181 0.0091 'International Tables Vol C Tables 4.2.6.8 and 6.1.1.4'
H H 0.0000 0.0000 'International Tables Vol C Tables 4.2.6.8 and 6.1.1.4'
Cl Cl 0.3639 0.7018 'International Tables Vol C Tables 4.2.6.8 and 6.1.1.4'
N N 0.0311 0.0180 'International Tables Vol C Tables 4.2.6.8 and 6.1.1.4'
O O 0.0492 0.0322 'International Tables Vol C Tables 4.2.6.8 and 6.1.1.4'
S S 0.3331 0.5567 'International Tables Vol C Tables 4.2.6.8 and 6.1.1.4'

loop_
_exptl_crystal_face_index_h
_exptl_crystal_face_index_k
_exptl_crystal_face_index_l
_exptl_crystal_face_perp_dist
0 -1 -1 0.0524
1 -11 0 0.0143
-2 11 0 0.0077
-14 0 0 0.0307
14 0 0 0.0106
2 3 3 0.0571

loop_
_geom_angle_atom_site_label_1
_geom_angle_atom_site_label_2
_geom_angle_atom_site_label_3
_geom_angle
_geom_angle_site_symmetry_1
_geom_angle_site_symmetry_3
_geom_angle_publ_flag
C3 O1 N4 105.93(18) . . ?
N2 N1 H1 121.8(3) . . ?
N2 N1 H1 121.8(2) 7_565 . ?
N2 N1 N2 116.2(3) . 7_565 ?
N1 N2 C1 103.8(2) . . ?
C2 N4 O1 102.96(18) . . ?
C3 N5 C2 101.8(2) . . ?
N2 C1 C1 108.11(13) . 7_565 ?
N2 C1 C2 118.0(2) . . ?
C1 C1 C2 133.82(13) 7_565 . ?
N4 C2 N5 115.1(2) . . ?
N4 C2 C1 124.5(2) . . ?
N5 C2 C1 120.4(2) . . ?
O1 C3 C4 117.8(2) . . ?
N5 C3 O1 114.2(2) . . ?
N5 C3 C4 127.9(2) . . ?
Cl1 C4 H4A 109.8 . . ?
Cl1 C4 H4B 109.8 . . ?
C3 C4 Cl1 109.40(17) . . ?
C3 C4 H4A 109.8 . . ?
C3 C4 H4B 109.8 . . ?
H4A C4 H4B 108.2 . . ?
O2B S1 C5 104.7(4) . . ?
C5 S1 C5 106.2(5) 7_565 . ?
S1 C5 H5A 109.5 . . ?
S1 C5 H5B 109.5 . . ?
S1 C5 H5C 109.5 . . ?
H5A C5 H5B 109.5 . . ?
H5A C5 H5C 109.5 . . ?
H5B C5 H5C 109.5 . . ?
O2 S1B C5B 113.9(16) . 7_565 ?
O2 S1B C5B 113.9(16) . . ?
C5B S1B C5B 81(2) 7_565 . ?
S1B C5B H5BA 109.5 . . ?
S1B C5B H5BB 109.5 . . ?
S1B C5B H5BC 109.5 . . ?
H5BA C5B H5BB 109.5 . . ?
H5BA C5B H5BC 109.5 . . ?
H5BB C5B H5BC 109.5 . . ?

loop_
_geom_bond_atom_site_label_1
_geom_bond_atom_site_label_2
_geom_bond_distance
_geom_bond_site_symmetry_2
_geom_bond_publ_flag
Cl1 C4 1.792(3) . ?
O1 N4 1.415(3) . ?
O1 C3 1.343(3) . ?
N1 H1 0.93(6) . ?
N1 N2 1.322(3) 7_565 ?
N1 N2 1.322(3) . ?
N2 C1 1.344(3) . ?
N4 C2 1.297(3) . ?
N5 C2 1.388(3) . ?
N5 C3 1.285(3) . ?
C1 C1 1.409(4) 7_565 ?
C1 C2 1.463(3) . ?
C3 C4 1.493(3) . ?
C4 H4A 0.9900 . ?
C4 H4B 0.9900 . ?
S1 O2B 1.510(4) . ?
S1 C5 1.757(7) . ?
S1 C5 1.757(7) 7_565 ?
C5 H5A 0.9800 . ?
C5 H5B 0.9800 . ?
C5 H5C 0.9800 . ?
S1B O2 1.525(11) . ?
S1B C5B 1.733(17) 7_565 ?
S1B C5B 1.733(17) . ?
C5B H5BA 0.9800 . ?
C5B H5BB 0.9800 . ?
C5B H5BC 0.9800 . ?

loop_
_geom_hbond_atom_site_label_D
_geom_hbond_atom_site_label_H
_geom_hbond_atom_site_label_A
_geom_hbond_distance_DH
_geom_hbond_distance_HA
_geom_hbond_distance_DA
_geom_hbond_angle_DHA
_geom_hbond_site_symmetry_A
_geom_hbond_publ_flag
N1 H1 O2B 0.93(6) 1.76(6) 2.645(5) 160(5) . yes
N1 H1 O2 0.93(6) 1.70(6) 2.606(10) 164(5) . yes

loop_
_geom_torsion_atom_site_label_1
_geom_torsion_atom_site_label_2
_geom_torsion_atom_site_label_3
_geom_torsion_atom_site_label_4
_geom_torsion
_geom_torsion_site_symmetry_1
_geom_torsion_site_symmetry_2
_geom_torsion_site_symmetry_3
_geom_torsion_site_symmetry_4
_geom_torsion_publ_flag
O1 N4 C2 N5 0.6(3) . . . . ?
O1 N4 C2 C1 -179.2(2) . . . . ?
O1 C3 C4 Cl1 -67.3(3) . . . . ?
N1 N2 C1 C1 -0.1(2) . . . 7_565 ?
N1 N2 C1 C2 -177.0(2) . . . . ?
N2 N1 N2 C1 0.1(4) 7_565 . . . ?
N2 C1 C2 N4 -162.8(2) . . . . ?
N2 C1 C2 N5 17.4(4) . . . . ?
N4 O1 C3 N5 -0.4(3) . . . . ?
N4 O1 C3 C4 178.8(2) . . . . ?
N5 C3 C4 Cl1 111.7(3) . . . . ?
C1 C1 C2 N4 21.2(3) 7_565 . . . ?
C1 C1 C2 N5 -158.59(15) 7_565 . . . ?
C2 N5 C3 O1 0.7(3) . . . . ?
C2 N5 C3 C4 -178.4(3) . . . . ?
C3 O1 N4 C2 -0.2(3) . . . . ?
C3 N5 C2 N4 -0.8(3) . . . . ?
C3 N5 C2 C1 179.0(2) . . . . ?

loop_
_exptl_oxdiff_crystal_face_indexfrac_h
_exptl_oxdiff_crystal_face_indexfrac_k
_exptl_oxdiff_crystal_face_indexfrac_l
_exptl_oxdiff_crystal_face_x
_exptl_oxdiff_crystal_face_y
_exptl_oxdiff_crystal_face_z
-0.0104 -1.0002 -1.0013 -0.0904 -0.3229 -0.1708
0.8778 -11.2869 0.2819 -0.9916 0.1294 -0.0098
-2.3730 11.0508 -0.4279 0.9848 -0.1284 -0.1141
-13.5735 0.2031 -0.0349 0.1472 0.4204 -0.8952
13.5897 -0.2673 0.0124 -0.1530 -0.4279 0.8920
2.4209 3.2217 2.5788 0.2663 0.7515 0.6036
